data_2202216
loop_
_publ_author_name
'\"Ozcan, \"Ozlem'
'G\"ultekin, Zeynep'
'Frey, Wolfgang'
'H\"okelek, Tuncer'

_publ_section_title
;
 2-Methoxymethyl-1,3-dithiolane 1,1,3,3-tetraoxide
;
_journal_issue 6
_journal_name_full 'Acta Crystallographica Section E'
_journal_page_first o747
_journal_page_last o749
_journal_paper_doi 10.1107/S1600536803009371
_journal_volume 59
_journal_year 2003
_chemical_formula_iupac 'C5 H10 O5 S2'
_chemical_formula_moiety 'C5 H10 O5 S2'
_chemical_formula_sum 'C5 H10 O5 S2'
_chemical_formula_weight 214.25
_chemical_name_systematic
;
2-Methoxymethyl-1,3-dithiolane 1,1,3,3-tetraoxide
;
_space_group_IT_number 2
_symmetry_cell_setting triclinic
_symmetry_space_group_name_Hall '-P 1'
_symmetry_space_group_name_H-M 'P -1'
_atom_sites_solution_hydrogens geom
_atom_sites_solution_primary direct
_atom_sites_solution_secondary difmap
_audit_creation_method SHELXL-97
_cell_angle_alpha 77.910(11)
_cell_angle_beta 85.013(11)
_cell_angle_gamma 86.886(12)
_cell_formula_units_Z 4
_cell_length_a 6.7699(10)
_cell_length_b 9.1736(13)
_cell_length_c 14.5311(19)
_cell_measurement_reflns_used 25
_cell_measurement_temperature 293(2)
_cell_measurement_theta_max 15
_cell_measurement_theta_min 10
_cell_volume 878.5(2)
_computing_cell_refinement XSCANS
_computing_data_collection 'XSCANS (Siemens, 1996)'
_computing_data_reduction 'SHELXTL (Bruker, 1997)'
_computing_molecular_graphics
;
ORTEP-3 for Windows (Farrugia, 1997)
;
_computing_publication_material
;
WinGX publication routines (Farrugia, 1999)
;
_computing_structure_refinement 'SHELXL97 (Sheldrick, 1997)'
_computing_structure_solution 'SHELXS97 (Sheldrick, 1997)'
_diffrn_ambient_temperature 293(2)
_diffrn_measured_fraction_theta_full 1.000
_diffrn_measured_fraction_theta_max 1.000
_diffrn_measurement_device_type 'Siemens P4'
_diffrn_measurement_method 'non-profiled \w'
_diffrn_radiation_monochromator graphite
_diffrn_radiation_source 'fine-focus sealed tube'
_diffrn_radiation_type MoK\a
_diffrn_radiation_wavelength 0.71073
_diffrn_reflns_av_R_equivalents 0.0318
_diffrn_reflns_av_sigmaI/netI 0.0204
_diffrn_reflns_limit_h_max 9
_diffrn_reflns_limit_h_min 0
_diffrn_reflns_limit_k_max 12
_diffrn_reflns_limit_k_min -12
_diffrn_reflns_limit_l_max 20
_diffrn_reflns_limit_l_min -20
_diffrn_reflns_number 5527
_diffrn_reflns_theta_full 30.00
_diffrn_reflns_theta_max 30.00
_diffrn_reflns_theta_min 1.44
_diffrn_standards_decay_% 1
_diffrn_standards_interval_count 50
_diffrn_standards_number 2
_exptl_absorpt_coefficient_mu 0.587
_exptl_absorpt_correction_type none
_exptl_crystal_colour colourless
_exptl_crystal_density_diffrn 1.620
_exptl_crystal_density_method 'not measured'
_exptl_crystal_description prism
_exptl_crystal_F_000 448
_exptl_crystal_size_max 0.35
_exptl_crystal_size_mid 0.25
_exptl_crystal_size_min 0.20
_refine_diff_density_max 0.695
_refine_diff_density_min -0.429
_refine_ls_extinction_coef 0.077(4)
_refine_ls_extinction_expression Fc^*^=kFc[1+0.001xFc^2^\l^3^/sin(2\q)]^-1/4^
_refine_ls_extinction_method SHELXL97
_refine_ls_goodness_of_fit_ref 1.119
_refine_ls_hydrogen_treatment refall
_refine_ls_matrix_type full
_refine_ls_number_parameters 298
_refine_ls_number_reflns 5125
_refine_ls_number_restraints 0
_refine_ls_restrained_S_all 1.119
_refine_ls_R_factor_all 0.0420
_refine_ls_R_factor_gt 0.0371
_refine_ls_shift/su_max 0.001
_refine_ls_shift/su_mean 0.000
_refine_ls_structure_factor_coef Fsqd
_refine_ls_weighting_details 'calc w = 1/[\s^2^(Fo^2^)+(0.0491P)^2^+0.3797P] where P = (Fo^2^+2Fc^2^)/3'
_refine_ls_weighting_scheme calc
_refine_ls_wR_factor_gt 0.0999
_refine_ls_wR_factor_ref 0.1034
_reflns_number_gt 4609
_reflns_number_total 5125
_reflns_threshold_expression I>2\s(I)
_cod_data_source_file wn6152.cif
_cod_data_source_block I
_cod_database_code 2202216
_cod_database_fobs_code 2202216

loop_
_symmetry_equiv_pos_as_xyz
'x, y, z'
'-x, -y, -z'

loop_
_atom_site_label
_atom_site_fract_x
_atom_site_fract_y
_atom_site_fract_z
_atom_site_U_iso_or_equiv
_atom_site_adp_type
_atom_site_calc_flag
_atom_site_refinement_flags
_atom_site_occupancy
_atom_site_disorder_assembly
_atom_site_disorder_group
_atom_site_type_symbol
H11 0.080(3) 0.861(2) 0.5810(15) 0.032(5) Uiso d . 1 . . H
H32 0.261(3) 0.577(3) 0.4364(15) 0.033(5) Uiso d . 1 . . H
H31 0.257(4) 0.701(3) 0.349(2) 0.054(7) Uiso d . 1 . . H
H41' -0.467(5) 0.308(3) 0.891(2) 0.069(8) Uiso d . 1 . . H
H51' -0.560(6) 0.562(4) 0.936(3) 0.100(12) Uiso d . 1 . . H
H11' -0.721(3) 0.116(3) 0.9613(18) 0.043(6) Uiso d . 1 . . H
H42 -0.155(4) 0.665(3) 0.6361(19) 0.054(7) Uiso d . 1 . . H
H21 0.552(4) 0.707(3) 0.4385(17) 0.046(6) Uiso d . 1 . . H
H21' -1.052(4) -0.017(3) 0.7966(19) 0.051(7) Uiso d . 1 . . H
H41 0.034(4) 0.552(3) 0.6574(19) 0.057(7) Uiso d . 1 . . H
H22' -0.947(4) -0.076(3) 0.8890(19) 0.052(7) Uiso d . 1 . . H
H42' -0.626(4) 0.354(3) 0.8214(19) 0.047(7) Uiso d . 1 . . H
H31' -0.713(4) -0.116(4) 0.771(2) 0.068(8) Uiso d . 1 . . H
H32' -0.758(4) 0.050(3) 0.718(2) 0.062(8) Uiso d . 1 . . H
H22 0.424(4) 0.852(3) 0.4259(18) 0.047(6) Uiso d . 1 . . H
H51 -0.137(5) 0.679(4) 0.858(3) 0.084(10) Uiso d . 1 . . H
H52' -0.788(6) 0.596(4) 0.962(3) 0.091(11) Uiso d . 1 . . H
H53' -0.729(5) 0.591(4) 0.855(3) 0.098(13) Uiso d . 1 . . H
H52 -0.291(8) 0.675(6) 0.794(4) 0.135(18) Uiso d . 1 . . H
H53 -0.149(5) 0.535(5) 0.820(3) 0.092(11) Uiso d . 1 . . H
S1 0.03484(6) 0.75288(4) 0.45759(3) 0.02964(11) Uani d . 1 . . S
S2' -0.96229(6) 0.16515(5) 0.86322(3) 0.03316(11) Uani d . 1 . . S
S1' -0.56738(6) 0.03167(5) 0.83906(3) 0.03333(11) Uani d . 1 . . S
S2 0.37186(6) 0.72763(5) 0.57137(3) 0.03454(11) Uani d . 1 . . S
C1 0.1041(2) 0.76086(18) 0.57463(11) 0.0294(3) Uani d . 1 . . C
O1 -0.12218(19) 0.65123(17) 0.46501(10) 0.0434(3) Uani d . 1 . . O
O2 0.0040(2) 0.90410(15) 0.40803(10) 0.0482(4) Uani d . 1 . . O
O2' -0.5049(2) -0.09416(17) 0.90770(11) 0.0503(4) Uani d . 1 . . O
C3 0.2598(2) 0.67979(19) 0.41120(12) 0.0314(3) Uani d . 1 . . C
C1' -0.7129(3) 0.1595(2) 0.90059(12) 0.0325(3) Uani d . 1 . . C
O3 0.4112(2) 0.57355(18) 0.61281(11) 0.0516(4) Uani d . 1 . . O
O4' -1.1054(2) 0.16727(19) 0.94196(11) 0.0513(4) Uani d . 1 . . O
O3' -0.9746(2) 0.27897(16) 0.77932(11) 0.0482(3) Uani d . 1 . . O
O1' -0.4189(2) 0.1115(2) 0.77474(11) 0.0550(4) Uani d . 1 . . O
C2' -0.9511(3) -0.0111(2) 0.83097(14) 0.0378(4) Uani d . 1 . . C
C3' -0.7546(3) -0.0220(3) 0.77515(13) 0.0398(4) Uani d . 1 . . C
O5' -0.7444(3) 0.39508(18) 0.93943(13) 0.0564(4) Uani d . 1 . . O
O5 -0.0060(3) 0.70611(18) 0.73632(10) 0.0512(4) Uani d . 1 . . O
C2 0.4231(3) 0.7548(2) 0.44704(13) 0.0367(3) Uani d . 1 . . C
O4 0.4615(2) 0.8401(2) 0.60728(12) 0.0577(4) Uani d . 1 . . O
C4 -0.0141(3) 0.6557(2) 0.65228(13) 0.0388(4) Uani d . 1 . . C
C4' -0.6260(3) 0.3129(2) 0.88228(17) 0.0471(4) Uani d . 1 . . C
C5 -0.1551(6) 0.6408(4) 0.8056(2) 0.0670(8) Uani d . 1 . . C
C5' -0.6988(7) 0.5484(3) 0.9188(3) 0.0763(9) Uani d . 1 . . C

loop_
_atom_site_aniso_label
_atom_site_aniso_U_11
_atom_site_aniso_U_22
_atom_site_aniso_U_33
_atom_site_aniso_U_12
_atom_site_aniso_U_13
_atom_site_aniso_U_23
S1 0.02937(19) 0.02793(18) 0.03225(19) 0.00579(13) -0.00780(14) -0.00714(14)
S2' 0.0332(2) 0.0349(2) 0.0309(2) 0.00354(15) -0.00221(14) -0.00710(15)
S1' 0.0301(2) 0.0416(2) 0.02823(19) 0.00257(15) -0.00227(14) -0.00809(15)
S2 0.0304(2) 0.0412(2) 0.0347(2) 0.00355(15) -0.00834(15) -0.01283(16)
C1 0.0306(7) 0.0273(7) 0.0314(7) 0.0033(5) -0.0040(6) -0.0091(6)
O1 0.0305(6) 0.0530(8) 0.0499(8) -0.0050(5) -0.0072(5) -0.0151(6)
O2 0.0701(10) 0.0316(6) 0.0424(7) 0.0178(6) -0.0194(7) -0.0058(5)
O2' 0.0587(9) 0.0492(8) 0.0423(7) 0.0177(7) -0.0148(6) -0.0086(6)
C3 0.0309(7) 0.0328(8) 0.0315(7) 0.0009(6) -0.0014(6) -0.0101(6)
C1' 0.0356(8) 0.0369(8) 0.0260(7) 0.0005(6) -0.0044(6) -0.0082(6)
O3 0.0501(8) 0.0521(9) 0.0480(8) 0.0208(7) -0.0104(6) -0.0030(6)
O4' 0.0423(8) 0.0638(10) 0.0477(8) 0.0056(7) 0.0086(6) -0.0180(7)
O3' 0.0589(9) 0.0411(7) 0.0420(7) 0.0050(6) -0.0168(6) 0.0010(6)
O1' 0.0435(8) 0.0708(11) 0.0481(8) -0.0099(7) 0.0123(6) -0.0108(7)
C2' 0.0359(9) 0.0390(9) 0.0400(9) -0.0023(7) -0.0034(7) -0.0113(7)
C3' 0.0386(9) 0.0512(11) 0.0336(8) 0.0046(8) -0.0057(7) -0.0181(8)
O5' 0.0707(11) 0.0422(8) 0.0617(10) -0.0006(7) -0.0063(8) -0.0229(7)
O5 0.0679(10) 0.0540(9) 0.0332(7) -0.0185(7) 0.0089(6) -0.0133(6)
C2 0.0297(8) 0.0423(9) 0.0386(9) -0.0034(7) -0.0009(6) -0.0099(7)
O4 0.0453(8) 0.0783(12) 0.0626(10) -0.0119(8) -0.0094(7) -0.0397(9)
C4 0.0421(9) 0.0404(9) 0.0343(8) -0.0069(7) 0.0010(7) -0.0092(7)
C4' 0.0508(11) 0.0419(10) 0.0514(12) -0.0077(8) -0.0041(9) -0.0141(9)
C5 0.087(2) 0.0612(16) 0.0493(13) -0.0149(14) 0.0291(13) -0.0145(11)
C5' 0.110(3) 0.0417(13) 0.084(2) 0.0035(14) -0.032(2) -0.0199(13)

loop_
_atom_type_symbol
_atom_type_description
_atom_type_scat_dispersion_real
_atom_type_scat_dispersion_imag
_atom_type_scat_source
C C 0.0033 0.0016 'International Tables Vol C Tables 4.2.6.8 and 6.1.1.4'
H H 0.0000 0.0000 'International Tables Vol C Tables 4.2.6.8 and 6.1.1.4'
O O 0.0106 0.0060 'International Tables Vol C Tables 4.2.6.8 and 6.1.1.4'
S S 0.1246 0.1234 'International Tables Vol C Tables 4.2.6.8 and 6.1.1.4'

loop_
_geom_angle_atom_site_label_1
_geom_angle_atom_site_label_2
_geom_angle_atom_site_label_3
_geom_angle
_geom_angle_publ_flag
O1 S1 O2 118.48(9) yes
O1 S1 C3 111.07(8) yes
O2 S1 C3 108.80(9) yes
O1 S1 C1 110.05(8) yes
O2 S1 C1 107.00(8) yes
C3 S1 C1 99.74(8) yes
O3' S2' O4' 119.33(10) yes
O3' S2' C2' 108.49(10) yes
O4' S2' C2' 110.67(10) yes
O3' S2' C1' 108.19(9) yes
O4' S2' C1' 110.18(9) yes
C2' S2' C1' 97.80(9) yes
O2' S1' O1' 118.19(11) yes
O2' S1' C3' 109.45(10) yes
O1' S1' C3' 109.89(10) yes
O2' S1' C1' 108.25(9) yes
O1' S1' C1' 109.67(10) yes
C3' S1' C1' 99.81(8) yes
O4 S2 O3 118.90(11) yes
O4 S2 C2 110.46(10) yes
O3 S2 C2 108.94(10) yes
O4 S2 C1 109.93(9) yes
O3 S2 C1 108.07(9) yes
C2 S2 C1 98.60(8) yes
C4 C1 S2 115.07(12) ?
C4 C1 S1 112.20(12) ?
S2 C1 S1 105.83(8) yes
C4 C1 H11 110.6(13) ?
S2 C1 H11 106.3(13) ?
S1 C1 H11 106.2(13) ?
C2 C3 S1 105.61(12) yes
C2 C3 H32 111.5(13) ?
S1 C3 H32 105.6(13) ?
C2 C3 H31 113.9(18) ?
S1 C3 H31 106.6(18) ?
H32 C3 H31 113(2) ?
C4' C1' S2' 112.57(14) ?
C4' C1' S1' 112.62(13) ?
S2' C1' S1' 106.20(9) yes
C4' C1' H11' 112.6(16) ?
S2' C1' H11' 106.0(15) ?
S1' C1' H11' 106.3(16) ?
C3' C2' S2' 106.31(13) yes
C3' C2' H21' 111.3(17) ?
S2' C2' H21' 109.6(17) ?
C3' C2' H22' 108.7(16) ?
S2' C2' H22' 102.0(16) ?
H21' C2' H22' 118(2) ?
C2' C3' S1' 107.96(13) yes
C2' C3' H31' 114(2) ?
S1' C3' H31' 101.5(19) ?
C2' C3' H32' 107.8(18) ?
S1' C3' H32' 106.2(18) ?
H31' C3' H32' 118(3) ?
C4' O5' C5' 112.2(2) ?
C4 O5 C5 110.92(19) ?
C3 C2 S2 106.13(12) yes
C3 C2 H21 113.0(15) ?
S2 C2 H21 104.9(15) ?
C3 C2 H22 113.7(16) ?
S2 C2 H22 106.0(17) ?
H21 C2 H22 112(2) ?
O5 C4 C1 107.72(15) ?
O5 C4 H42 107.8(16) ?
C1 C4 H42 107.3(15) ?
O5 C4 H41 112.6(16) ?
C1 C4 H41 111.7(16) ?
H42 C4 H41 109(2) ?
O5' C4' C1' 106.16(18) ?
O5' C4' H41' 115.7(16) ?
C1' C4' H41' 112.9(16) ?
O5' C4' H42' 112.5(17) ?
C1' C4' H42' 109.5(17) ?
H41' C4' H42' 100(2) ?
O5 C5 H51 105(2) ?
O5 C5 H52 116(3) ?
H51 C5 H52 101(4) ?
O5 C5 H53 114(2) ?
H51 C5 H53 111(3) ?
H52 C5 H53 109(4) ?
O5' C5' H51' 111(2) ?
O5' C5' H52' 106(2) ?
H51' C5' H52' 105(3) ?
O5' C5' H53' 109(2) ?
H51' C5' H53' 117(3) ?
H52' C5' H53' 108(3) ?

loop_
_geom_bond_atom_site_label_1
_geom_bond_atom_site_label_2
_geom_bond_site_symmetry_2
_geom_bond_distance
_geom_bond_publ_flag
S1 O1 . 1.4342(14) yes
S1 O2 . 1.4363(14) yes
S1 C3 . 1.7671(17) yes
S1 C1 . 1.8199(16) yes
S2' O3' . 1.4347(14) yes
S2' O4' . 1.4361(15) yes
S2' C2' . 1.7714(19) yes
S2' C1' . 1.8125(18) yes
S1' O2' . 1.4296(15) yes
S1' O1' . 1.4320(15) yes
S1' C3' . 1.7820(19) yes
S1' C1' . 1.8185(17) yes
S2 O4 . 1.4327(15) yes
S2 O3 . 1.4359(16) yes
S2 C2 . 1.7772(19) yes
S2 C1 . 1.8197(17) yes
C1 C4 . 1.522(2) ?
C1 H11 . 0.94(2) ?
C3 C2 . 1.517(2) yes
C3 H32 . 0.93(2) ?
C3 H31 . 0.88(3) ?
C1' C4' . 1.518(3) ?
C1' H11' . 0.89(2) ?
C2' C3' . 1.506(3) yes
C2' H21' . 0.89(3) ?
C2' H22' . 0.93(3) ?
C3' H31' . 0.90(3) ?
C3' H32' . 0.94(3) ?
O5' C4' . 1.407(3) ?
O5' C5' . 1.420(3) ?
O5 C4 . 1.400(2) ?
O5 C5 . 1.424(3) ?
C2 H21 . 0.97(3) ?
C2 H22 . 0.88(3) ?
C4 H42 . 0.99(3) ?
C4 H41 . 0.98(3) ?
C4' H41' . 1.09(3) ?
C4' H42' . 0.89(3) ?
C5 H51 . 0.92(4) ?
C5 H52 . 0.97(5) ?
C5 H53 . 0.95(4) ?
C5' H51' . 1.02(4) ?
C5' H52' . 0.98(4) ?
C5' H53' . 0.97(4) ?

loop_
_geom_torsion_atom_site_label_1
_geom_torsion_atom_site_label_2
_geom_torsion_atom_site_label_3
_geom_torsion_atom_site_label_4
_geom_torsion
_geom_torsion_publ_flag
O4 S2 C1 C4 -105.37(15) ?
O3 S2 C1 C4 25.86(15) ?
C2 S2 C1 C4 139.11(13) ?
O4 S2 C1 S1 130.13(10) ?
O3 S2 C1 S1 -98.64(10) ?
C2 S2 C1 S1 14.61(10) yes
O1 S1 C1 C4 1.79(15) ?
O2 S1 C1 C4 131.76(14) ?
C3 S1 C1 C4 -115.02(13) ?
O1 S1 C1 S2 128.06(9) ?
O2 S1 C1 S2 -101.98(10) ?
C3 S1 C1 S2 11.25(10) yes
O1 S1 C3 C2 -154.90(12) ?
O2 S1 C3 C2 72.96(14) ?
C1 S1 C3 C2 -38.87(13) yes
O3' S2' C1' C4' 35.54(16) ?
O4' S2' C1' C4' -96.53(15) ?
C2' S2' C1' C4' 148.00(14) ?
O3' S2' C1' S1' -88.14(11) ?
O4' S2' C1' S1' 139.79(10) ?
C2' S2' C1' S1' 24.32(11) yes
O2' S1' C1' C4' 121.16(15) ?
O1' S1' C1' C4' -9.08(17) ?
C3' S1' C1' C4' -124.45(15) ?
O2' S1' C1' S2' -115.19(10) ?
O1' S1' C1' S2' 114.57(11) ?
C3' S1' C1' S2' -0.80(11) yes
O3' S2' C2' C3' 67.42(16) ?
O4' S2' C2' C3' -159.87(13) ?
C1' S2' C2' C3' -44.79(15) yes
S2' C2' C3' S1' 48.07(17) yes
O2' S1' C3' C2' 84.73(16) ?
O1' S1' C3' C2' -143.93(15) ?
C1' S1' C3' C2' -28.73(16) yes
S1 C3 C2 S2 52.20(14) yes
O4 S2 C2 C3 -156.35(13) ?
O3 S2 C2 C3 71.32(15) ?
C1 S2 C2 C3 -41.24(14) yes
C5 O5 C4 C1 163.8(2) ?
S2 C1 C4 O5 79.95(18) ?
S1 C1 C4 O5 -158.96(13) ?
C5' O5' C4' C1' -170.9(2) ?
S2' C1' C4' O5' 64.30(19) ?
S1' C1' C4' O5' -175.66(14) ?

loop_
_cod_related_entry_id
_cod_related_entry_database
_cod_related_entry_code
1 ChemSpider 24732119
